data_4348468
loop_
_publ_author_name
'Guillet, Jesse L.'
'Bhowmick, Indrani'
'Shores, Matthew P.'
'Daley, Christopher J. A.'
'Gembicky, Milan'
'Golen, James A.'
'Rheingold, Arnold L.'
'Doerrer, Linda H.'

_publ_section_title
;
 Thiocyanate-Ligated Heterobimetallic {PtM} Lantern Complexes Including a
 Ferromagnetically Coupled 1D Coordination Polymer.
;
_journal_issue 16
_journal_name_full 'Inorganic chemistry'
_journal_page_first 8099
_journal_page_last 8109
_journal_paper_doi 10.1021/acs.inorgchem.6b01182
_journal_volume 55
_journal_year 2016
_chemical_formula_moiety 'C19 H32 Co N Na O9 Pt S5, C H2 Cl2'
_chemical_formula_sum 'C20 H34 Cl2 Co N Na O9 Pt S5'
_chemical_formula_weight 940.69
_chemical_name_systematic JG-1-208
_space_group_crystal_system triclinic
_space_group_IT_number 2
_space_group_name_Hall '-P 1'
_space_group_name_H-M_alt 'P -1'
_atom_sites_solution_hydrogens geom
_atom_sites_solution_primary direct
_atom_sites_solution_secondary difmap
_audit_creation_date 2013-10-31
_audit_creation_method
;
Olex2 1.2-beta
(compiled 2013.09.17 svn.r2790 for OlexSys, GUI svn.r4601)
;
_cell_angle_alpha 75.901(3)
_cell_angle_beta 78.727(3)
_cell_angle_gamma 72.840(3)
_cell_formula_units_Z 4
_cell_length_a 11.757(2)
_cell_length_b 13.151(3)
_cell_length_c 23.887(5)
_cell_measurement_reflns_used 9969
_cell_measurement_temperature 100
_cell_measurement_theta_max 26.431
_cell_measurement_theta_min 2.372
_cell_volume 3392.0(12)
_computing_cell_refinement 'Bruker Saint'
_computing_data_collection 'Bruker APEX2'
_computing_data_reduction 'Bruker Saint'
_computing_molecular_graphics
;
O. V. Dolomanov, L. J. Bourhis, R. J. Gildea, J. A. K. Howard and H. Puschmann,
OLEX2: a complete structure solution, refinement and analysis program.
J. Appl. Cryst. (2009). 42, 339-341.
;
_computing_publication_material
;
O. V. Dolomanov, L. J. Bourhis, R. J. Gildea, J. A. K. Howard and H. Puschmann,
OLEX2: a complete structure solution, refinement and analysis program.
J. Appl. Cryst. (2009). 42, 339-341.
;
_computing_structure_refinement
;
SHELXL, G.M. Sheldrick, Acta Cryst.
(2008). A64, 112-122
;
_computing_structure_solution
;
SHELX, G.M. Sheldrick, Acta Cryst.
(2008). A64, 112-122
;
_diffrn_ambient_temperature 100
_diffrn_detector 'Bruker APEX-II CCD'
_diffrn_detector_area_resol_mean 7.9
_diffrn_detector_type 'CCD Area Detector'
_diffrn_measured_fraction_theta_full 0.998
_diffrn_measured_fraction_theta_max 0.997
_diffrn_measurement_device 'Kappa Four-Circle Diffractometer'
_diffrn_measurement_device_type 'Bruker APEX-II CCD'
_diffrn_measurement_method '\w and \f scans'
_diffrn_radiation_monochromator graphite
_diffrn_radiation_probe x-ray
_diffrn_radiation_type MoK\a
_diffrn_radiation_wavelength 0.71073
_diffrn_radiation_xray_symbol K-L~3~
_diffrn_reflns_av_R_equivalents 0.0404
_diffrn_reflns_av_unetI/netI 0.0331
_diffrn_reflns_Laue_measured_fraction_full 0.998
_diffrn_reflns_Laue_measured_fraction_max 0.997
_diffrn_reflns_limit_h_max 13
_diffrn_reflns_limit_h_min -14
_diffrn_reflns_limit_k_max 16
_diffrn_reflns_limit_k_min -16
_diffrn_reflns_limit_l_max 29
_diffrn_reflns_limit_l_min -29
_diffrn_reflns_number 62264
_diffrn_reflns_point_group_measured_fraction_full 0.998
_diffrn_reflns_point_group_measured_fraction_max 0.997
_diffrn_reflns_theta_full 25.000
_diffrn_reflns_theta_max 26.458
_diffrn_reflns_theta_min 0.887
_diffrn_source 'sealed tube'
_diffrn_source_type fine-focus
_diffrn_standards_number 0
_exptl_absorpt_coefficient_mu 5.130
_exptl_absorpt_correction_T_max 0.1495
_exptl_absorpt_correction_T_min 0.0979
_exptl_absorpt_correction_type multi-scan
_exptl_absorpt_process_details
;
SADABS-2012/1 (Bruker,2012) was used for absorption correction.
wR2(int) was 0.0998 before and 0.0463 after correction.
The Ratio of minimum to maximum transmission is 0.6548.
The \l/2 correction factor is 0.0015.
;
_exptl_crystal_colour Blue
_exptl_crystal_colour_primary blue
_exptl_crystal_density_diffrn 1.842
_exptl_crystal_density_method 'Not measured'
_exptl_crystal_description block
_exptl_crystal_F_000 1852
_exptl_crystal_size_max 0.43
_exptl_crystal_size_mid 0.28
_exptl_crystal_size_min 0.176
_refine_diff_density_max 0.614
_refine_diff_density_min -0.595
_refine_diff_density_rms 0.100
_refine_ls_extinction_method none
_refine_ls_goodness_of_fit_ref 1.033
_refine_ls_hydrogen_treatment constr
_refine_ls_matrix_type full
_refine_ls_number_parameters 753
_refine_ls_number_reflns 13961
_refine_ls_number_restraints 0
_refine_ls_restrained_S_all 1.033
_refine_ls_R_factor_all 0.0367
_refine_ls_R_factor_gt 0.0243
_refine_ls_shift/su_max 0.002
_refine_ls_shift/su_mean 0.000
_refine_ls_structure_factor_coef Fsqd
_refine_ls_weighting_details 'w=1/[\s^2^(Fo^2^)+(0.0174P)^2^+0.3294P] where P=(Fo^2^+2Fc^2^)/3'
_refine_ls_weighting_scheme calc
_refine_ls_wR_factor_gt 0.0470
_refine_ls_wR_factor_ref 0.0512
_reflns_Friedel_coverage 0.000
_reflns_number_gt 11069
_reflns_number_total 13961
_reflns_threshold_expression 'I > 2\s(I)'
_cod_data_source_file ic6b01182_si_001.cif
_cod_data_source_block Compound_1_LHD391
_cod_depositor_comments
;
The following automatic conversions were performed:

data item '_diffrn_radiation_probe' value 'X-ray' was changed to
'x-ray' in accordance with the
/home/saulius/struct/COD-crude-data/automatic-downloads/DataCite-retrospective/ACS/depositions/lib/dictionaries/cif_core.dic
dictionary named 'cif_core.dic' version 2.4.2 last updated on
2011-04-26.

Automatic conversion script
Id: cif_fix_values 6909 2019-04-08 15:41:33Z antanas 
;
_cod_database_code 4348468
_shelxl_version_number 2013-3
_shelx_space_group_comment
;
The symmetry employed for this shelxl refinement is uniquely defined
by the following loop, which should always be used as a source of
symmetry information in preference to the above space-group names.
They are only intended as comments.
;
_shelx_estimated_absorpt_t_max 0.465
_shelx_estimated_absorpt_t_min 0.216
_olex2_refinement_description
;
1. Fixed Uiso
 At 1.2 times of:
  All C(H,H) groups, All C(H,H,H,H) groups
 At 1.5 times of:
  All C(H,H,H) groups
2. Uiso/Uaniso restraints and constraints
Uanis(C18A) = Uanis(C18)
3. Others
 Sof(C18A)=Sof(H18C)=Sof(H18D)=Sof(H19C)=Sof(H19D)=1-FVAR(1)
 Sof(C18)=Sof(H18A)=Sof(H18B)=Sof(H19A)=Sof(H19B)=FVAR(1)
 Sof(H40C)=Sof(H40D)=Sof(Cl3A)=1-FVAR(2)
 Sof(Cl3)=Sof(H40A)=Sof(H40B)=FVAR(2)
 Sof(H39C)=Sof(H39D)=Sof(Cl1A)=1-FVAR(3)
 Sof(Cl1)=Sof(H39A)=Sof(H39B)=FVAR(3)
4.a Secondary CH2 refined with riding coordinates:
 C10(H10A,H10B), C11(H11A,H11B), C12(H12A,H12B), C13(H13A,H13B), C14(H14A,
 H14B), C15(H15A,H15B), C16(H16A,H16B), C17(H17A,H17B), C18(H18A,H18B),
 C18A(H18C,H18D), C19(H19A,H19B), C19(H19C,H19D), C29(H29A,H29B), C30(H30A,
 H30B), C31(H31A,H31B), C32(H32A,H32B), C33(H33A,H33B), C34(H34A,H34B),
 C35(H35A,H35B), C36(H36A,H36B), C37(H37A,H37B), C38(H38A,H38B), C39(H39A,H39B),
  C39(H39C,H39D), C40(H40A,H40B), C40(H40C,H40D)
4.b Idealised Me refined as rotating group:
 C2(H2A,H2B,H2C), C4(H4A,H4B,H4C), C6(H6A,H6B,H6C), C8(H8A,H8B,H8C), C21(H21A,
 H21B,H21C), C23(H23A,H23B,H23C), C25(H25A,H25B,H25C), C27(H27A,H27B,H27C)
;

loop_
_space_group_symop_operation_xyz
'x, y, z'
'-x, -y, -z'

loop_
_atom_site_label
_atom_site_type_symbol
_atom_site_fract_x
_atom_site_fract_y
_atom_site_fract_z
_atom_site_U_iso_or_equiv
_atom_site_adp_type
_atom_site_occupancy
_atom_site_site_symmetry_order
_atom_site_calc_flag
_atom_site_refinement_flags_posn
_atom_site_refinement_flags_adp
_atom_site_refinement_flags_occupancy
_atom_site_disorder_assembly
_atom_site_disorder_group
Pt1 Pt 0.88518(2) 0.56969(2) 0.45614(2) 0.01402(4) Uani 1 1 d . . . . .
Co1 Co 0.76613(4) 0.64100(3) 0.36454(2) 0.01255(9) Uani 1 1 d . . . . .
S1 S 0.80371(8) 0.42103(6) 0.48164(3) 0.01881(18) Uani 1 1 d . . . . .
S2 S 1.04669(7) 0.47052(6) 0.40198(3) 0.01789(18) Uani 1 1 d . . . . .
S3 S 0.96712(8) 0.71834(7) 0.42733(4) 0.02007(18) Uani 1 1 d . . . . .
S4 S 0.72270(7) 0.66810(7) 0.51098(3) 0.01837(18) Uani 1 1 d . . . . .
S5 S 0.61118(8) 0.73764(7) 0.18069(3) 0.01875(18) Uani 1 1 d . . . . .
Na1 Na 0.37973(11) 0.76787(9) 0.24388(5) 0.0161(3) Uani 1 1 d . . . . .
O1 O 0.65206(19) 0.54339(16) 0.40817(9) 0.0171(5) Uani 1 1 d . . . . .
O2 O 0.88080(19) 0.50532(16) 0.33428(8) 0.0147(5) Uani 1 1 d . . . . .
O3 O 0.88983(19) 0.73219(16) 0.32815(9) 0.0175(5) Uani 1 1 d . . . . .
O4 O 0.65771(19) 0.76394(16) 0.40693(9) 0.0180(5) Uani 1 1 d . . . . .
O5 O 0.3833(2) 0.59340(18) 0.30266(10) 0.0290(6) Uani 1 1 d . . . . .
O6 O 0.3202(2) 0.78519(17) 0.34074(9) 0.0217(5) Uani 1 1 d . . . . .
O7 O 0.3649(2) 0.94888(17) 0.25138(10) 0.0240(5) Uani 1 1 d . . . . .
O8 O 0.2546(2) 0.89962(18) 0.17595(9) 0.0244(5) Uani 1 1 d . . . . .
O9 O 0.2886(2) 0.67832(19) 0.19893(11) 0.0343(6) Uani 1 1 d . . . . .
N1 N 0.6801(2) 0.69520(19) 0.29220(11) 0.0146(6) Uani 1 1 d . . . . .
C1 C 0.6809(3) 0.4591(2) 0.44524(13) 0.0166(7) Uani 1 1 d . . . . .
C2 C 0.6028(3) 0.3806(3) 0.46023(14) 0.0245(8) Uani 1 1 d . . . . .
H2A H 0.6502 0.3078 0.4760 0.037 Uiso 1 1 calc R U . . .
H2B H 0.5729 0.3789 0.4251 0.037 Uiso 1 1 calc R U . . .
H2C H 0.5348 0.4041 0.4893 0.037 Uiso 1 1 calc R U . . .
C3 C 0.9834(3) 0.4555(2) 0.34620(13) 0.0151(7) Uani 1 1 d . . . . .
C4 C 1.0619(3) 0.3752(3) 0.31033(13) 0.0221(8) Uani 1 1 d . . . . .
H4A H 1.1435 0.3523 0.3208 0.033 Uiso 1 1 calc R U . . .
H4B H 1.0639 0.4091 0.2689 0.033 Uiso 1 1 calc R U . . .
H4C H 1.0296 0.3117 0.3179 0.033 Uiso 1 1 calc R U . . .
C5 C 0.9475(3) 0.7655(2) 0.35516(14) 0.0184(7) Uani 1 1 d . . . . .
C6 C 1.0078(3) 0.8539(3) 0.32320(15) 0.0259(8) Uani 1 1 d . . . . .
H6A H 1.0349 0.8818 0.3513 0.039 Uiso 1 1 calc R U . . .
H6B H 0.9506 0.9130 0.3014 0.039 Uiso 1 1 calc R U . . .
H6C H 1.0770 0.8243 0.2962 0.039 Uiso 1 1 calc R U . . .
C7 C 0.6392(3) 0.7602(2) 0.46051(13) 0.0158(7) Uani 1 1 d . . . . .
C8 C 0.5348(3) 0.8441(3) 0.48396(14) 0.0237(8) Uani 1 1 d . . . . .
H8A H 0.5249 0.8267 0.5266 0.036 Uiso 1 1 calc R U . . .
H8B H 0.4614 0.8441 0.4703 0.036 Uiso 1 1 calc R U . . .
H8C H 0.5502 0.9159 0.4702 0.036 Uiso 1 1 calc R U . . .
C9 C 0.6503(3) 0.7136(2) 0.24628(13) 0.0137(7) Uani 1 1 d . . . . .
C10 C 0.3234(3) 0.6004(3) 0.36054(14) 0.0260(8) Uani 1 1 d . . . . .
H10A H 0.3467 0.5295 0.3873 0.031 Uiso 1 1 calc R U . . .
H10B H 0.2352 0.6209 0.3609 0.031 Uiso 1 1 calc R U . . .
C11 C 0.3608(3) 0.6852(3) 0.37915(14) 0.0289(9) Uani 1 1 d . . . . .
H11A H 0.3247 0.6907 0.4197 0.035 Uiso 1 1 calc R U . . .
H11B H 0.4493 0.6661 0.3772 0.035 Uiso 1 1 calc R U . . .
C12 C 0.3557(3) 0.8723(3) 0.35213(14) 0.0270(8) Uani 1 1 d . . . . .
H12A H 0.4442 0.8543 0.3498 0.032 Uiso 1 1 calc R U . . .
H12B H 0.3197 0.8856 0.3916 0.032 Uiso 1 1 calc R U . . .
C13 C 0.3122(3) 0.9714(3) 0.30688(15) 0.0311(9) Uani 1 1 d . . . . .
H13A H 0.2236 0.9898 0.3097 0.037 Uiso 1 1 calc R U . . .
H13B H 0.3351 1.0340 0.3132 0.037 Uiso 1 1 calc R U . . .
C14 C 0.3174(3) 1.0315(3) 0.20452(15) 0.0286(9) Uani 1 1 d . . . . .
H14A H 0.3662 1.0848 0.1920 0.034 Uiso 1 1 calc R U . . .
H14B H 0.2340 1.0702 0.2175 0.034 Uiso 1 1 calc R U . . .
C15 C 0.3191(3) 0.9802(3) 0.15461(15) 0.0293(9) Uani 1 1 d . . . . .
H15A H 0.2809 1.0355 0.1228 0.035 Uiso 1 1 calc R U . . .
H15B H 0.4029 0.9468 0.1392 0.035 Uiso 1 1 calc R U . . .
C16 C 0.2460(3) 0.8452(3) 0.13260(14) 0.0276(9) Uani 1 1 d . . . . .
H16A H 0.3255 0.8230 0.1095 0.033 Uiso 1 1 calc R U . . .
H16B H 0.1890 0.8939 0.1059 0.033 Uiso 1 1 calc R U . . .
C17 C 0.2023(4) 0.7472(3) 0.16373(15) 0.0332(9) Uani 1 1 d . . . . .
H17A H 0.1243 0.7695 0.1881 0.040 Uiso 1 1 calc R U . . .
H17B H 0.1909 0.7089 0.1352 0.040 Uiso 1 1 calc R U . . .
C18 C 0.2455(4) 0.5924(3) 0.24133(18) 0.0264(11) Uani 0.883(6) 1 d . . P A 1
H18A H 0.2228 0.5452 0.2212 0.032 Uiso 0.883(6) 1 calc R U P A 1
H18B H 0.1743 0.6241 0.2674 0.032 Uiso 0.883(6) 1 calc R U P A 1
C18A C 0.327(3) 0.566(2) 0.2099(14) 0.0264(11) Uani 0.117(6) 1 d . . P A 2
H18C H 0.4039 0.5420 0.1851 0.032 Uiso 0.117(6) 1 calc R U P A 2
H18D H 0.2667 0.5351 0.2015 0.032 Uiso 0.117(6) 1 calc R U P A 2
C19 C 0.3442(4) 0.5294(3) 0.27488(18) 0.0419(11) Uani 1 1 d . . . . .
H19A H 0.3176 0.4711 0.3046 0.050 Uiso 0.883(6) 1 calc R U P A 1
H19B H 0.4126 0.4945 0.2484 0.050 Uiso 0.883(6) 1 calc R U P A 1
H19C H 0.2665 0.5193 0.2969 0.050 Uiso 0.117(6) 1 calc R U P A 2
H19D H 0.4022 0.4569 0.2794 0.050 Uiso 0.117(6) 1 calc R U P A 2
Pt2 Pt 0.12186(2) 0.43927(2) 0.04038(2) 0.01281(4) Uani 1 1 d . . . . .
Co2 Co 0.23125(4) 0.35096(3) 0.13508(2) 0.01220(9) Uani 1 1 d . . . . .
S6 S -0.03963(7) 0.54203(6) 0.09288(3) 0.01663(17) Uani 1 1 d . . . . .
S7 S 0.21572(8) 0.57986(6) 0.02197(3) 0.01734(18) Uani 1 1 d . . . . .
S8 S 0.28259(7) 0.33818(6) -0.01390(3) 0.01762(18) Uani 1 1 d . . . . .
S9 S 0.02823(8) 0.29895(7) 0.06121(4) 0.01988(18) Uani 1 1 d . . . . .
S10 S 0.39043(7) 0.22854(7) 0.31924(3) 0.01800(18) Uani 1 1 d . . . . .
Na2 Na 0.62035(11) 0.22227(9) 0.25517(5) 0.0168(3) Uani 1 1 d . . . . .
O10 O 0.11584(19) 0.48266(16) 0.16821(8) 0.0158(5) Uani 1 1 d . . . . .
O11 O 0.35186(19) 0.44446(16) 0.09911(9) 0.0174(5) Uani 1 1 d . . . . .
O12 O 0.34100(19) 0.23144(16) 0.08997(9) 0.0165(5) Uani 1 1 d . . . . .
O13 O 0.10515(19) 0.26104(17) 0.16321(9) 0.0191(5) Uani 1 1 d . . . . .
O14 O 0.6880(2) 0.28021(17) 0.15558(9) 0.0209(5) Uani 1 1 d . . . . .
O15 O 0.6200(2) 0.09474(17) 0.20113(9) 0.0210(5) Uani 1 1 d . . . . .
O16 O 0.7197(2) 0.04270(17) 0.30146(9) 0.0204(5) Uani 1 1 d . . . . .
O17 O 0.7039(2) 0.23120(17) 0.33637(9) 0.0223(5) Uani 1 1 d . . . . .
O18 O 0.6459(2) 0.39800(17) 0.24124(9) 0.0193(5) Uani 1 1 d . . . . .
N2 N 0.3108(2) 0.2919(2) 0.20954(11) 0.0169(6) Uani 1 1 d . . . . .
C20 C 0.0170(3) 0.5404(2) 0.15415(13) 0.0148(7) Uani 1 1 d . . . . .
C21 C -0.0622(3) 0.6135(3) 0.19371(13) 0.0197(7) Uani 1 1 d . . . . .
H21A H -0.1326 0.6590 0.1752 0.030 Uiso 1 1 calc R U . . .
H21B H -0.0173 0.6599 0.2011 0.030 Uiso 1 1 calc R U . . .
H21C H -0.0884 0.5694 0.2307 0.030 Uiso 1 1 calc R U . . .
C22 C 0.3324(3) 0.5314(3) 0.06304(13) 0.0178(7) Uani 1 1 d . . . . .
C23 C 0.4163(3) 0.6029(3) 0.05427(15) 0.0286(9) Uani 1 1 d . . . . .
H23A H 0.4951 0.5678 0.0355 0.043 Uiso 1 1 calc R U . . .
H23B H 0.4247 0.6145 0.0921 0.043 Uiso 1 1 calc R U . . .
H23C H 0.3836 0.6730 0.0295 0.043 Uiso 1 1 calc R U . . .
C24 C 0.3604(3) 0.2396(2) 0.03634(13) 0.0168(7) Uani 1 1 d . . . . .
C25 C 0.4629(3) 0.1551(2) 0.01186(14) 0.0208(8) Uani 1 1 d . . . . .
H25A H 0.4509 0.0827 0.0290 0.031 Uiso 1 1 calc R U . . .
H25B H 0.5388 0.1592 0.0212 0.031 Uiso 1 1 calc R U . . .
H25C H 0.4656 0.1685 -0.0305 0.031 Uiso 1 1 calc R U . . .
C26 C 0.0475(3) 0.2371(2) 0.13221(14) 0.0197(7) Uani 1 1 d . . . . .
C27 C -0.0124(3) 0.1454(3) 0.15721(16) 0.0284(9) Uani 1 1 d . . . . .
H27A H -0.0856 0.1706 0.1832 0.043 Uiso 1 1 calc R U . . .
H27B H 0.0428 0.0843 0.1791 0.043 Uiso 1 1 calc R U . . .
H27C H -0.0330 0.1219 0.1254 0.043 Uiso 1 1 calc R U . . .
C28 C 0.3444(3) 0.2649(2) 0.25489(13) 0.0132(7) Uani 1 1 d . . . . .
C29 C 0.6275(3) 0.2427(3) 0.12162(14) 0.0259(8) Uani 1 1 d . . . . .
H29A H 0.6556 0.2637 0.0796 0.031 Uiso 1 1 calc R U . . .
H29B H 0.5398 0.2748 0.1285 0.031 Uiso 1 1 calc R U . . .
C30 C 0.6561(3) 0.1212(3) 0.14006(14) 0.0267(8) Uani 1 1 d . . . . .
H30A H 0.6126 0.0915 0.1190 0.032 Uiso 1 1 calc R U . . .
H30B H 0.7433 0.0891 0.1308 0.032 Uiso 1 1 calc R U . . .
C31 C 0.6681(3) -0.0163(2) 0.22644(15) 0.0262(8) Uani 1 1 d . . . . .
H31A H 0.7541 -0.0403 0.2109 0.031 Uiso 1 1 calc R U . . .
H31B H 0.6246 -0.0625 0.2169 0.031 Uiso 1 1 calc R U . . .
C32 C 0.6544(3) -0.0263(3) 0.29114(14) 0.0237(8) Uani 1 1 d . . . . .
H32A H 0.5685 -0.0031 0.3069 0.028 Uiso 1 1 calc R U . . .
H32B H 0.6874 -0.1026 0.3102 0.028 Uiso 1 1 calc R U . . .
C33 C 0.7136(3) 0.0439(3) 0.36134(14) 0.0258(8) Uani 1 1 d . . . . .
H33A H 0.7556 -0.0281 0.3823 0.031 Uiso 1 1 calc R U . . .
H33B H 0.6288 0.0620 0.3796 0.031 Uiso 1 1 calc R U . . .
C34 C 0.7734(3) 0.1289(3) 0.36391(14) 0.0249(8) Uani 1 1 d . . . . .
H34A H 0.7765 0.1297 0.4049 0.030 Uiso 1 1 calc R U . . .
H34B H 0.8565 0.1133 0.3434 0.030 Uiso 1 1 calc R U . . .
C35 C 0.7661(3) 0.3152(3) 0.32039(15) 0.0240(8) Uani 1 1 d . . . . .
H35A H 0.8404 0.2937 0.2934 0.029 Uiso 1 1 calc R U . . .
H35B H 0.7882 0.3282 0.3554 0.029 Uiso 1 1 calc R U . . .
C36 C 0.6822(3) 0.4164(3) 0.29106(14) 0.0233(8) Uani 1 1 d . . . . .
H36A H 0.6102 0.4391 0.3191 0.028 Uiso 1 1 calc R U . . .
H36B H 0.7229 0.4758 0.2788 0.028 Uiso 1 1 calc R U . . .
C37 C 0.7185(3) 0.4254(3) 0.18788(14) 0.0245(8) Uani 1 1 d . . . . .
H37A H 0.8036 0.3852 0.1905 0.029 Uiso 1 1 calc R U . . .
H37B H 0.7129 0.5042 0.1788 0.029 Uiso 1 1 calc R U . . .
C38 C 0.6726(3) 0.3951(3) 0.14161(14) 0.0263(8) Uani 1 1 d . . . . .
H38A H 0.5866 0.4331 0.1402 0.032 Uiso 1 1 calc R U . . .
H38B H 0.7180 0.4160 0.1030 0.032 Uiso 1 1 calc R U . . .
Cl1 Cl 0.0581(10) 0.1104(6) 0.9042(5) 0.0370(18) Uani 0.63(7) 1 d . . P B 1
Cl2 Cl 0.23303(10) 0.03813(8) 0.98735(4) 0.0421(3) Uani 1 1 d . . . . .
C39 C 0.1527(3) 0.1484(3) 0.93933(15) 0.0292(9) Uani 1 1 d . . . . .
H39A H 0.1037 0.2047 0.9615 0.035 Uiso 0.63(7) 1 calc R U P B 1
H39B H 0.2105 0.1806 0.9096 0.035 Uiso 0.63(7) 1 calc R U P B 1
H39C H 0.1138 0.2101 0.9593 0.035 Uiso 0.37(7) 1 calc R U P B 2
H39D H 0.2083 0.1724 0.9052 0.035 Uiso 0.37(7) 1 calc R U P B 2
Cl3 Cl 0.0540(17) 0.0975(16) 0.4118(6) 0.046(2) Uani 0.47(8) 1 d . . P C 1
Cl4 Cl 0.24561(10) 0.03892(8) 0.48048(4) 0.0436(3) Uani 1 1 d . . . . .
C40 C 0.1440(3) 0.1495(3) 0.44320(15) 0.0299(9) Uani 1 1 d . . . . .
H40A H 0.1883 0.1944 0.4124 0.036 Uiso 0.47(8) 1 calc R U P C 1
H40B H 0.0928 0.1956 0.4706 0.036 Uiso 0.47(8) 1 calc R U P C 1
H40C H 0.1029 0.2005 0.4697 0.036 Uiso 0.53(8) 1 calc R U P C 2
H40D H 0.1897 0.1884 0.4099 0.036 Uiso 0.53(8) 1 calc R U P C 2
Cl3A Cl 0.036(2) 0.114(2) 0.4172(9) 0.052(3) Uani 0.53(8) 1 d . . P C 2
Cl1A Cl 0.045(2) 0.1073(12) 0.917(2) 0.061(4) Uani 0.37(7) 1 d . . P B 2

loop_
_atom_site_aniso_label
_atom_site_aniso_U_11
_atom_site_aniso_U_22
_atom_site_aniso_U_33
_atom_site_aniso_U_23
_atom_site_aniso_U_13
_atom_site_aniso_U_12
Pt1 0.01294(7) 0.01776(7) 0.01094(6) -0.00305(5) -0.00320(5) -0.00216(6)
Co1 0.0121(2) 0.0136(2) 0.0115(2) -0.00273(16) -0.00255(17) -0.00169(18)
S1 0.0207(5) 0.0186(4) 0.0151(4) 0.0012(3) -0.0030(3) -0.0054(4)
S2 0.0129(4) 0.0222(4) 0.0165(4) -0.0036(3) -0.0044(3) 0.0000(4)
S3 0.0190(5) 0.0230(4) 0.0215(4) -0.0067(3) -0.0048(4) -0.0072(4)
S4 0.0173(5) 0.0232(4) 0.0135(4) -0.0053(3) -0.0022(3) -0.0021(4)
S5 0.0176(5) 0.0252(4) 0.0132(4) -0.0032(3) -0.0050(3) -0.0039(4)
Na1 0.0168(7) 0.0161(6) 0.0161(6) -0.0029(5) -0.0022(5) -0.0053(6)
O1 0.0145(12) 0.0199(12) 0.0153(11) -0.0023(9) -0.0009(9) -0.0041(10)
O2 0.0121(12) 0.0154(11) 0.0144(11) -0.0027(9) -0.0016(9) -0.0005(10)
O3 0.0167(13) 0.0180(11) 0.0177(11) -0.0019(9) -0.0020(10) -0.0058(10)
O4 0.0184(13) 0.0177(12) 0.0162(11) -0.0048(9) -0.0032(10) -0.0003(10)
O5 0.0369(16) 0.0217(13) 0.0290(14) -0.0024(11) -0.0028(12) -0.0118(12)
O6 0.0228(14) 0.0238(12) 0.0193(12) -0.0045(10) -0.0028(10) -0.0068(11)
O7 0.0267(14) 0.0203(12) 0.0251(13) -0.0050(10) -0.0067(11) -0.0037(11)
O8 0.0243(14) 0.0242(13) 0.0242(13) -0.0010(10) -0.0039(11) -0.0081(11)
O9 0.0412(17) 0.0264(14) 0.0407(15) -0.0008(12) -0.0197(13) -0.0127(13)
N1 0.0151(15) 0.0124(13) 0.0150(14) -0.0025(11) -0.0030(11) -0.0013(12)
C1 0.0162(18) 0.0190(17) 0.0134(15) -0.0066(13) 0.0036(13) -0.0035(15)
C2 0.028(2) 0.0270(19) 0.0212(18) -0.0025(15) -0.0019(16) -0.0136(17)
C3 0.0158(18) 0.0140(16) 0.0136(15) 0.0005(12) 0.0011(13) -0.0056(15)
C4 0.020(2) 0.0219(18) 0.0210(17) -0.0074(14) -0.0015(15) 0.0010(16)
C5 0.0100(17) 0.0177(17) 0.0242(18) -0.0064(14) 0.0018(14) 0.0006(14)
C6 0.022(2) 0.0238(18) 0.033(2) -0.0024(15) -0.0032(16) -0.0112(16)
C7 0.0151(18) 0.0156(16) 0.0185(17) -0.0054(13) -0.0031(14) -0.0045(14)
C8 0.022(2) 0.0230(18) 0.0260(18) -0.0103(15) -0.0029(16) -0.0016(16)
C9 0.0095(17) 0.0099(15) 0.0179(16) -0.0019(12) 0.0031(13) -0.0007(13)
C10 0.026(2) 0.0225(19) 0.0245(19) 0.0042(15) -0.0016(16) -0.0069(17)
C11 0.027(2) 0.038(2) 0.0189(18) 0.0038(16) -0.0036(16) -0.0112(18)
C12 0.035(2) 0.031(2) 0.0222(18) -0.0112(15) -0.0045(16) -0.0148(18)
C13 0.033(2) 0.025(2) 0.040(2) -0.0158(17) 0.0002(18) -0.0106(18)
C14 0.037(2) 0.0151(17) 0.034(2) 0.0010(15) -0.0131(18) -0.0057(17)
C15 0.035(2) 0.0204(18) 0.029(2) 0.0078(15) -0.0084(17) -0.0087(17)
C16 0.033(2) 0.038(2) 0.0157(17) -0.0045(15) -0.0059(16) -0.0149(19)
C17 0.038(2) 0.040(2) 0.029(2) -0.0077(17) -0.0130(18) -0.015(2)
C18 0.023(2) 0.017(2) 0.044(3) -0.0080(18) -0.003(2) -0.0119(19)
C18A 0.023(2) 0.017(2) 0.044(3) -0.0080(18) -0.003(2) -0.0119(19)
C19 0.053(3) 0.029(2) 0.049(3) -0.0075(19) -0.011(2) -0.017(2)
Pt2 0.01230(7) 0.01570(7) 0.01030(6) -0.00262(5) -0.00296(5) -0.00248(5)
Co2 0.0115(2) 0.0134(2) 0.0112(2) -0.00245(16) -0.00254(17) -0.00177(18)
S6 0.0125(4) 0.0207(4) 0.0146(4) -0.0037(3) -0.0035(3) 0.0000(4)
S7 0.0188(5) 0.0179(4) 0.0148(4) -0.0003(3) -0.0030(3) -0.0060(4)
S8 0.0167(5) 0.0218(4) 0.0135(4) -0.0055(3) -0.0020(3) -0.0019(4)
S9 0.0189(5) 0.0219(4) 0.0223(4) -0.0054(3) -0.0060(4) -0.0077(4)
S10 0.0177(5) 0.0226(4) 0.0137(4) -0.0021(3) -0.0047(3) -0.0047(4)
Na2 0.0177(7) 0.0162(6) 0.0171(6) -0.0032(5) -0.0030(5) -0.0050(6)
O10 0.0135(12) 0.0172(11) 0.0145(11) -0.0038(9) -0.0041(9) 0.0012(10)
O11 0.0140(12) 0.0192(12) 0.0184(11) -0.0011(9) -0.0024(10) -0.0053(10)
O12 0.0194(13) 0.0149(11) 0.0143(11) -0.0035(9) -0.0033(10) -0.0021(10)
O13 0.0161(13) 0.0193(12) 0.0204(12) 0.0017(9) -0.0030(10) -0.0068(10)
O14 0.0245(14) 0.0177(12) 0.0201(12) -0.0025(9) -0.0061(10) -0.0037(11)
O15 0.0236(14) 0.0187(12) 0.0216(12) -0.0038(10) -0.0059(10) -0.0053(11)
O16 0.0228(13) 0.0182(12) 0.0222(12) -0.0023(10) -0.0089(10) -0.0058(11)
O17 0.0195(13) 0.0216(12) 0.0285(13) -0.0046(10) -0.0098(11) -0.0055(11)
O18 0.0212(13) 0.0204(12) 0.0184(11) -0.0055(9) -0.0005(10) -0.0084(11)
N2 0.0156(15) 0.0151(14) 0.0183(14) -0.0040(11) -0.0023(12) -0.0007(12)
C20 0.0147(18) 0.0162(16) 0.0139(15) -0.0007(13) -0.0003(13) -0.0071(15)
C21 0.0155(18) 0.0252(18) 0.0167(16) -0.0044(14) -0.0032(14) -0.0019(15)
C22 0.0140(18) 0.0219(17) 0.0174(16) -0.0073(14) 0.0016(14) -0.0041(15)
C23 0.029(2) 0.0259(19) 0.034(2) -0.0001(16) -0.0058(17) -0.0155(18)
C24 0.0142(18) 0.0173(16) 0.0203(17) -0.0053(13) -0.0031(14) -0.0042(14)
C25 0.0180(19) 0.0208(17) 0.0217(17) -0.0070(14) -0.0012(15) -0.0010(15)
C26 0.0102(17) 0.0170(17) 0.0307(19) -0.0057(14) -0.0017(15) -0.0019(14)
C27 0.024(2) 0.0212(18) 0.041(2) 0.0018(16) -0.0074(17) -0.0112(17)
C28 0.0077(16) 0.0136(15) 0.0171(16) -0.0038(13) -0.0008(13) -0.0007(13)
C29 0.031(2) 0.033(2) 0.0163(17) -0.0052(15) -0.0083(15) -0.0076(18)
C30 0.035(2) 0.0284(19) 0.0212(18) -0.0110(15) -0.0077(16) -0.0083(18)
C31 0.032(2) 0.0150(17) 0.035(2) -0.0068(15) -0.0133(17) -0.0031(16)
C32 0.028(2) 0.0140(16) 0.033(2) -0.0025(14) -0.0104(16) -0.0091(16)
C33 0.031(2) 0.0226(18) 0.0218(18) 0.0015(14) -0.0070(16) -0.0061(17)
C34 0.028(2) 0.0246(19) 0.0233(18) -0.0029(15) -0.0132(16) -0.0033(17)
C35 0.024(2) 0.0269(19) 0.0275(19) -0.0114(15) -0.0043(16) -0.0113(17)
C36 0.028(2) 0.0196(17) 0.0273(19) -0.0099(15) -0.0058(16) -0.0086(16)
C37 0.027(2) 0.0157(17) 0.0284(19) -0.0047(14) 0.0020(16) -0.0061(16)
C38 0.037(2) 0.0193(18) 0.0187(17) 0.0006(14) -0.0014(16) -0.0057(17)
Cl1 0.034(2) 0.033(3) 0.048(3) -0.0155(14) -0.0220(18) 0.001(2)
Cl2 0.0511(7) 0.0318(5) 0.0410(6) -0.0013(4) -0.0247(5) 0.0001(5)
C39 0.037(2) 0.0254(19) 0.0271(19) -0.0038(16) -0.0164(17) -0.0048(18)
Cl3 0.036(4) 0.062(5) 0.051(4) -0.029(4) -0.020(2) -0.004(3)
Cl4 0.0517(7) 0.0320(5) 0.0486(6) -0.0096(5) -0.0295(5) 0.0027(5)
C40 0.031(2) 0.031(2) 0.029(2) -0.0058(16) -0.0110(17) -0.0060(18)
Cl3A 0.039(5) 0.049(4) 0.079(5) -0.007(3) -0.028(3) -0.018(4)
Cl1A 0.045(5) 0.070(5) 0.081(11) -0.007(4) -0.035(6) -0.022(4)

loop_
_atom_type_symbol
_atom_type_description
_atom_type_scat_dispersion_real
_atom_type_scat_dispersion_imag
_atom_type_scat_source
C C 0.0033 0.0016 'International Tables Vol C Tables 4.2.6.8 and 6.1.1.4'
H H 0.0000 0.0000 'International Tables Vol C Tables 4.2.6.8 and 6.1.1.4'
Cl Cl 0.1484 0.1585 'International Tables Vol C Tables 4.2.6.8 and 6.1.1.4'
Co Co 0.3494 0.9721 'International Tables Vol C Tables 4.2.6.8 and 6.1.1.4'
N N 0.0061 0.0033 'International Tables Vol C Tables 4.2.6.8 and 6.1.1.4'
Na Na 0.0362 0.0249 'International Tables Vol C Tables 4.2.6.8 and 6.1.1.4'
O O 0.0106 0.0060 'International Tables Vol C Tables 4.2.6.8 and 6.1.1.4'
Pt Pt -1.7033 8.3905 'International Tables Vol C Tables 4.2.6.8 and 6.1.1.4'
S S 0.1246 0.1234 'International Tables Vol C Tables 4.2.6.8 and 6.1.1.4'

loop_
_geom_angle_atom_site_label_1
_geom_angle_atom_site_label_2
_geom_angle_atom_site_label_3
_geom_angle
S1 Pt1 Co1 88.69(2)
S1 Pt1 S3 178.08(3)
S1 Pt1 S4 90.75(3)
S2 Pt1 Co1 90.42(3)
S2 Pt1 S1 88.86(3)
S2 Pt1 S3 90.02(3)
S2 Pt1 S4 179.57(3)
S3 Pt1 Co1 89.75(2)
S3 Pt1 S4 90.37(3)
S4 Pt1 Co1 89.76(3)
O1 Co1 Pt1 87.54(6)
O1 Co1 O2 87.87(8)
O2 Co1 Pt1 85.22(6)
O3 Co1 Pt1 86.65(6)
O3 Co1 O1 174.18(8)
O3 Co1 O2 91.41(8)
O3 Co1 O4 91.25(8)
O4 Co1 Pt1 86.91(6)
O4 Co1 O1 88.67(8)
O4 Co1 O2 171.53(8)
N1 Co1 Pt1 178.01(7)
N1 Co1 O1 93.90(9)
N1 Co1 O2 93.46(9)
N1 Co1 O3 91.90(9)
N1 Co1 O4 94.49(9)
C1 S1 Pt1 105.21(11)
C3 S2 Pt1 103.36(11)
C5 S3 Pt1 104.48(11)
C7 S4 Pt1 104.68(11)
C9 S5 Na1 82.13(11)
S5 Na1 C9 32.32(6)
O5 Na1 S5 102.99(8)
O5 Na1 O7 141.10(9)
O5 Na1 O8 137.19(9)
O5 Na1 C9 87.73(9)
O6 Na1 S5 128.72(7)
O6 Na1 O5 71.17(8)
O6 Na1 O7 70.82(8)
O6 Na1 O8 114.57(9)
O6 Na1 O9 121.99(9)
O6 Na1 C9 96.95(9)
O7 Na1 S5 94.32(7)
O7 Na1 O8 68.59(8)
O7 Na1 C9 88.90(9)
O8 Na1 S5 103.51(7)
O8 Na1 C9 130.38(8)
O9 Na1 S5 101.96(8)
O9 Na1 O5 71.62(9)
O9 Na1 O7 138.36(10)
O9 Na1 O8 70.41(9)
O9 Na1 C9 124.11(10)
C1 O1 Co1 124.8(2)
C3 O2 Co1 127.9(2)
C5 O3 Co1 126.48(19)
C7 O4 Co1 126.3(2)
C10 O5 Na1 111.64(19)
C19 O5 Na1 111.7(2)
C19 O5 C10 114.6(3)
C11 O6 Na1 111.2(2)
C11 O6 C12 113.0(3)
C12 O6 Na1 111.21(18)
C13 O7 Na1 113.00(18)
C13 O7 C14 113.5(3)
C14 O7 Na1 115.22(19)
C15 O8 Na1 102.53(19)
C15 O8 C16 113.9(2)
C16 O8 Na1 107.22(19)
C17 O9 Na1 114.8(2)
C17 O9 C18 113.6(3)
C18 O9 Na1 110.8(2)
C18A O9 Na1 116.4(13)
C18A O9 C17 128.9(13)
C9 N1 Co1 167.2(3)
O1 C1 S1 126.1(2)
O1 C1 C2 118.4(3)
C2 C1 S1 115.6(2)
C1 C2 H2A 109.5
C1 C2 H2B 109.5
C1 C2 H2C 109.5
H2A C2 H2B 109.5
H2A C2 H2C 109.5
H2B C2 H2C 109.5
O2 C3 S2 125.1(2)
O2 C3 C4 119.5(3)
C4 C3 S2 115.4(2)
C3 C4 H4A 109.5
C3 C4 H4B 109.5
C3 C4 H4C 109.5
H4A C4 H4B 109.5
H4A C4 H4C 109.5
H4B C4 H4C 109.5
O3 C5 S3 125.6(2)
O3 C5 C6 119.0(3)
C6 C5 S3 115.4(2)
C5 C6 H6A 109.5
C5 C6 H6B 109.5
C5 C6 H6C 109.5
H6A C6 H6B 109.5
H6A C6 H6C 109.5
H6B C6 H6C 109.5
O4 C7 S4 126.0(3)
O4 C7 C8 118.0(3)
C8 C7 S4 116.0(2)
C7 C8 H8A 109.5
C7 C8 H8B 109.5
C7 C8 H8C 109.5
H8A C8 H8B 109.5
H8A C8 H8C 109.5
H8B C8 H8C 109.5
S5 C9 Na1 65.55(11)
N1 C9 S5 178.6(3)
N1 C9 Na1 115.7(2)
O5 C10 H10A 110.3
O5 C10 H10B 110.3
O5 C10 C11 107.1(3)
H10A C10 H10B 108.6
C11 C10 H10A 110.3
C11 C10 H10B 110.3
O6 C11 C10 107.4(3)
O6 C11 H11A 110.2
O6 C11 H11B 110.2
C10 C11 H11A 110.2
C10 C11 H11B 110.2
H11A C11 H11B 108.5
O6 C12 H12A 110.2
O6 C12 H12B 110.2
O6 C12 C13 107.4(3)
H12A C12 H12B 108.5
C13 C12 H12A 110.2
C13 C12 H12B 110.2
O7 C13 C12 108.5(3)
O7 C13 H13A 110.0
O7 C13 H13B 110.0
C12 C13 H13A 110.0
C12 C13 H13B 110.0
H13A C13 H13B 108.4
O7 C14 H14A 109.9
O7 C14 H14B 109.9
O7 C14 C15 109.1(3)
H14A C14 H14B 108.3
C15 C14 H14A 109.9
C15 C14 H14B 109.9
O8 C15 C14 107.4(3)
O8 C15 H15A 110.2
O8 C15 H15B 110.2
C14 C15 H15A 110.2
C14 C15 H15B 110.2
H15A C15 H15B 108.5
O8 C16 H16A 110.3
O8 C16 H16B 110.3
O8 C16 C17 107.2(3)
H16A C16 H16B 108.5
C17 C16 H16A 110.3
C17 C16 H16B 110.3
O9 C17 C16 108.2(3)
O9 C17 H17A 110.1
O9 C17 H17B 110.1
C16 C17 H17A 110.1
C16 C17 H17B 110.1
H17A C17 H17B 108.4
O9 C18 H18A 110.3
O9 C18 H18B 110.3
O9 C18 C19 106.9(3)
H18A C18 H18B 108.6
C19 C18 H18A 110.3
C19 C18 H18B 110.3
O9 C18A H18C 110.3
O9 C18A H18D 110.3
O9 C18A C19 107(2)
H18C C18A H18D 108.6
C19 C18A H18C 110.4
C19 C18A H18D 110.4
O5 C19 C18 112.7(3)
O5 C19 C18A 120.5(10)
O5 C19 H19A 109.0
O5 C19 H19B 109.0
O5 C19 H19C 107.2
O5 C19 H19D 107.2
C18 C19 H19A 109.0
C18 C19 H19B 109.0
C18A C19 H19C 107.2
C18A C19 H19D 107.2
H19A C19 H19B 107.8
H19C C19 H19D 106.8
S6 Pt2 Co2 91.35(3)
S6 Pt2 S7 88.84(3)
S6 Pt2 S8 178.92(3)
S6 Pt2 S9 90.42(3)
S7 Pt2 Co2 88.88(2)
S8 Pt2 Co2 89.70(3)
S8 Pt2 S7 90.93(3)
S9 Pt2 Co2 89.90(2)
S9 Pt2 S7 178.56(3)
S9 Pt2 S8 89.84(3)
O10 Co2 Pt2 84.67(6)
O10 Co2 O12 171.72(8)
O11 Co2 Pt2 87.55(6)
O11 Co2 O10 88.94(8)
O11 Co2 O12 88.36(8)
O11 Co2 O13 174.47(8)
O12 Co2 Pt2 87.40(6)
O13 Co2 Pt2 87.07(6)
O13 Co2 O10 91.87(9)
O13 Co2 O12 90.08(8)
N2 Co2 Pt2 176.50(7)
N2 Co2 O10 91.94(9)
N2 Co2 O11 91.50(9)
N2 Co2 O12 95.95(9)
N2 Co2 O13 93.95(9)
C20 S6 Pt2 103.30(11)
C22 S7 Pt2 105.17(11)
C24 S8 Pt2 105.24(11)
C26 S9 Pt2 104.97(11)
C28 S10 Na2 84.47(11)
S10 Na2 C28 31.54(6)
O14 Na2 S10 133.30(7)
O14 Na2 O16 117.09(9)
O14 Na2 O17 126.57(9)
O14 Na2 C28 102.11(9)
O15 Na2 S10 96.36(7)
O15 Na2 O14 69.74(8)
O15 Na2 O16 69.83(8)
O15 Na2 O17 139.65(9)
O15 Na2 C28 79.58(8)
O16 Na2 S10 97.12(7)
O16 Na2 C28 115.34(8)
O17 Na2 S10 93.38(7)
O17 Na2 O16 70.14(8)
O17 Na2 C28 122.99(9)
O18 Na2 S10 106.14(7)
O18 Na2 O14 71.06(8)
O18 Na2 O15 140.36(9)
O18 Na2 O16 136.28(9)
O18 Na2 O17 71.96(8)
O18 Na2 C28 103.19(9)
C20 O10 Co2 129.4(2)
C22 O11 Co2 126.2(2)
C24 O12 Co2 126.2(2)
C26 O13 Co2 126.7(2)
C29 O14 Na2 108.18(18)
C29 O14 C38 113.7(2)
C38 O14 Na2 110.94(18)
C30 O15 Na2 116.03(18)
C30 O15 C31 113.7(3)
C31 O15 Na2 115.73(18)
C32 O16 Na2 104.62(18)
C33 O16 Na2 107.16(18)
C33 O16 C32 113.8(2)
C34 O17 Na2 113.90(19)
C34 O17 C35 113.9(2)
C35 O17 Na2 109.98(18)
C36 O18 Na2 112.59(17)
C37 O18 Na2 111.99(18)
C37 O18 C36 114.3(2)
C28 N2 Co2 172.4(3)
O10 C20 S6 125.1(2)
O10 C20 C21 118.8(3)
C21 C20 S6 116.1(2)
C20 C21 H21A 109.5
C20 C21 H21B 109.5
C20 C21 H21C 109.5
H21A C21 H21B 109.5
H21A C21 H21C 109.5
H21B C21 H21C 109.5
O11 C22 S7 125.8(2)
O11 C22 C23 118.3(3)
C23 C22 S7 115.9(2)
C22 C23 H23A 109.5
C22 C23 H23B 109.5
C22 C23 H23C 109.5
H23A C23 H23B 109.5
H23A C23 H23C 109.5
H23B C23 H23C 109.5
O12 C24 S8 126.6(3)
O12 C24 C25 117.8(3)
C25 C24 S8 115.6(2)
C24 C25 H25A 109.5
C24 C25 H25B 109.5
C24 C25 H25C 109.5
H25A C25 H25B 109.5
H25A C25 H25C 109.5
H25B C25 H25C 109.5
O13 C26 S9 125.9(2)
O13 C26 C27 119.1(3)
C27 C26 S9 115.0(2)
C26 C27 H27A 109.5
C26 C27 H27B 109.5
C26 C27 H27C 109.5
H27A C27 H27B 109.5
H27A C27 H27C 109.5
H27B C27 H27C 109.5
S10 C28 Na2 63.99(10)
N2 C28 S10 179.1(3)
N2 C28 Na2 116.5(2)
O14 C29 H29A 110.3
O14 C29 H29B 110.3
O14 C29 C30 107.0(3)
H29A C29 H29B 108.6
C30 C29 H29A 110.3
C30 C29 H29B 110.3
O15 C30 C29 108.4(3)
O15 C30 H30A 110.0
O15 C30 H30B 110.0
C29 C30 H30A 110.0
C29 C30 H30B 110.0
H30A C30 H30B 108.4
O15 C31 H31A 110.1
O15 C31 H31B 110.1
O15 C31 C32 108.1(3)
H31A C31 H31B 108.4
C32 C31 H31A 110.1
C32 C31 H31B 110.1
O16 C32 C31 106.8(3)
O16 C32 H32A 110.4
O16 C32 H32B 110.4
C31 C32 H32A 110.4
C31 C32 H32B 110.4
H32A C32 H32B 108.6
O16 C33 H33A 110.3
O16 C33 H33B 110.3
O16 C33 C34 106.9(3)
H33A C33 H33B 108.6
C34 C33 H33A 110.3
C34 C33 H33B 110.3
O17 C34 C33 107.3(3)
O17 C34 H34A 110.2
O17 C34 H34B 110.2
C33 C34 H34A 110.2
C33 C34 H34B 110.2
H34A C34 H34B 108.5
O17 C35 H35A 110.3
O17 C35 H35B 110.3
O17 C35 C36 107.3(3)
H35A C35 H35B 108.5
C36 C35 H35A 110.3
C36 C35 H35B 110.3
O18 C36 C35 111.1(3)
O18 C36 H36A 109.4
O18 C36 H36B 109.4
C35 C36 H36A 109.4
C35 C36 H36B 109.4
H36A C36 H36B 108.0
O18 C37 H37A 110.3
O18 C37 H37B 110.3
O18 C37 C38 107.0(3)
H37A C37 H37B 108.6
C38 C37 H37A 110.3
C38 C37 H37B 110.3
O14 C38 C37 107.8(3)
O14 C38 H38A 110.1
O14 C38 H38B 110.1
C37 C38 H38A 110.1
C37 C38 H38B 110.1
H38A C38 H38B 108.5
Cl1 C39 Cl2 112.8(3)
Cl1 C39 H39A 109.0
Cl1 C39 H39B 109.0
Cl2 C39 H39A 109.0
Cl2 C39 H39B 109.0
Cl2 C39 H39C 109.9
Cl2 C39 H39D 109.9
H39A C39 H39B 107.8
H39C C39 H39D 108.3
Cl1A C39 Cl2 108.7(8)
Cl1A C39 H39C 109.9
Cl1A C39 H39D 109.9
Cl3 C40 H40A 110.1
Cl3 C40 H40B 110.1
Cl4 C40 Cl3 108.1(7)
Cl4 C40 H40A 110.1
Cl4 C40 H40B 110.1
Cl4 C40 H40C 108.7
Cl4 C40 H40D 108.7
H40A C40 H40B 108.4
H40C C40 H40D 107.6
Cl3A C40 Cl4 114.1(8)
Cl3A C40 H40C 108.7
Cl3A C40 H40D 108.7

loop_
_geom_bond_atom_site_label_1
_geom_bond_atom_site_label_2
_geom_bond_distance
Pt1 Co1 2.6550(6)
Pt1 S1 2.3253(9)
Pt1 S2 2.3196(9)
Pt1 S3 2.3281(9)
Pt1 S4 2.3300(9)
Co1 O1 2.086(2)
Co1 O2 2.086(2)
Co1 O3 2.082(2)
Co1 O4 2.084(2)
Co1 N1 2.043(3)
S1 C1 1.716(3)
S2 C3 1.723(3)
S3 C5 1.721(3)
S4 C7 1.713(3)
S5 Na1 2.8088(15)
S5 C9 1.650(3)
Na1 O5 2.374(2)
Na1 O6 2.329(2)
Na1 O7 2.383(2)
Na1 O8 2.421(2)
Na1 O9 2.345(3)
Na1 C9 3.056(3)
O1 C1 1.244(3)
O2 C3 1.242(4)
O3 C5 1.246(4)
O4 C7 1.247(3)
O5 C10 1.435(4)
O5 C19 1.407(4)
O6 C11 1.419(4)
O6 C12 1.428(4)
O7 C13 1.411(4)
O7 C14 1.428(4)
O8 C15 1.420(4)
O8 C16 1.428(4)
O9 C17 1.406(4)
O9 C18 1.463(4)
O9 C18A 1.38(3)
N1 C9 1.164(4)
C1 C2 1.512(4)
C2 H2A 0.9800
C2 H2B 0.9800
C2 H2C 0.9800
C3 C4 1.503(4)
C4 H4A 0.9800
C4 H4B 0.9800
C4 H4C 0.9800
C5 C6 1.510(4)
C6 H6A 0.9800
C6 H6B 0.9800
C6 H6C 0.9800
C7 C8 1.507(4)
C8 H8A 0.9800
C8 H8B 0.9800
C8 H8C 0.9800
C10 H10A 0.9900
C10 H10B 0.9900
C10 C11 1.497(5)
C11 H11A 0.9900
C11 H11B 0.9900
C12 H12A 0.9900
C12 H12B 0.9900
C12 C13 1.505(5)
C13 H13A 0.9900
C13 H13B 0.9900
C14 H14A 0.9900
C14 H14B 0.9900
C14 C15 1.500(5)
C15 H15A 0.9900
C15 H15B 0.9900
C16 H16A 0.9900
C16 H16B 0.9900
C16 C17 1.500(4)
C17 H17A 0.9900
C17 H17B 0.9900
C18 H18A 0.9900
C18 H18B 0.9900
C18 C19 1.466(5)
C18A H18C 0.9900
C18A H18D 0.9900
C18A C19 1.54(3)
C19 H19A 0.9900
C19 H19B 0.9900
C19 H19C 0.9900
C19 H19D 0.9900
Pt2 Co2 2.6639(6)
Pt2 S6 2.3204(9)
Pt2 S7 2.3340(9)
Pt2 S8 2.3279(9)
Pt2 S9 2.3241(9)
Co2 O10 2.080(2)
Co2 O11 2.073(2)
Co2 O12 2.093(2)
Co2 O13 2.075(2)
Co2 N2 2.047(3)
S6 C20 1.716(3)
S7 C22 1.720(3)
S8 C24 1.712(3)
S9 C26 1.720(3)
S10 Na2 2.8229(15)
S10 C28 1.643(3)
Na2 O14 2.368(2)
Na2 O15 2.354(2)
Na2 O16 2.402(2)
Na2 O17 2.380(2)
Na2 O18 2.353(2)
Na2 C28 3.126(3)
O10 C20 1.244(4)
O11 C22 1.243(3)
O12 C24 1.240(3)
O13 C26 1.242(4)
O14 C29 1.426(4)
O14 C38 1.429(4)
O15 C30 1.424(4)
O15 C31 1.426(4)
O16 C32 1.438(4)
O16 C33 1.422(4)
O17 C34 1.429(4)
O17 C35 1.435(4)
O18 C36 1.434(4)
O18 C37 1.420(4)
N2 C28 1.163(4)
C20 C21 1.502(4)
C21 H21A 0.9800
C21 H21B 0.9800
C21 H21C 0.9800
C22 C23 1.506(4)
C23 H23A 0.9800
C23 H23B 0.9800
C23 H23C 0.9800
C24 C25 1.510(4)
C25 H25A 0.9800
C25 H25B 0.9800
C25 H25C 0.9800
C26 C27 1.514(4)
C27 H27A 0.9800
C27 H27B 0.9800
C27 H27C 0.9800
C29 H29A 0.9900
C29 H29B 0.9900
C29 C30 1.504(4)
C30 H30A 0.9900
C30 H30B 0.9900
C31 H31A 0.9900
C31 H31B 0.9900
C31 C32 1.499(4)
C32 H32A 0.9900
C32 H32B 0.9900
C33 H33A 0.9900
C33 H33B 0.9900
C33 C34 1.503(4)
C34 H34A 0.9900
C34 H34B 0.9900
C35 H35A 0.9900
C35 H35B 0.9900
C35 C36 1.509(5)
C36 H36A 0.9900
C36 H36B 0.9900
C37 H37A 0.9900
C37 H37B 0.9900
C37 C38 1.499(5)
C38 H38A 0.9900
C38 H38B 0.9900
Cl1 C39 1.757(10)
Cl2 C39 1.765(3)
C39 H39A 0.9900
C39 H39B 0.9900
C39 H39C 0.9900
C39 H39D 0.9900
C39 Cl1A 1.726(18)
Cl3 C40 1.772(14)
Cl4 C40 1.760(4)
C40 H40A 0.9900
C40 H40B 0.9900
C40 H40C 0.9900
C40 H40D 0.9900
C40 Cl3A 1.740(12)

loop_
_geom_torsion_atom_site_label_1
_geom_torsion_atom_site_label_2
_geom_torsion_atom_site_label_3
_geom_torsion_atom_site_label_4
_geom_torsion
Pt1 S1 C1 O1 7.5(3)
Pt1 S1 C1 C2 -173.0(2)
Pt1 S2 C3 O2 11.8(3)
Pt1 S2 C3 C4 -168.28(19)
Pt1 S3 C5 O3 7.0(3)
Pt1 S3 C5 C6 -172.3(2)
Pt1 S4 C7 O4 6.4(3)
Pt1 S4 C7 C8 -173.1(2)
Co1 O1 C1 S1 16.8(4)
Co1 O1 C1 C2 -162.7(2)
Co1 O2 C3 S2 13.1(4)
Co1 O2 C3 C4 -166.76(19)
Co1 O3 C5 S3 16.6(4)
Co1 O3 C5 C6 -164.1(2)
Co1 O4 C7 S4 16.1(4)
Co1 O4 C7 C8 -164.5(2)
Co1 N1 C9 Na1 149.8(9)
Na1 O5 C10 C11 -42.5(3)
Na1 O5 C19 C18 -37.4(4)
Na1 O5 C19 C18A 10.9(15)
Na1 O6 C11 C10 -51.2(3)
Na1 O6 C12 C13 51.6(3)
Na1 O7 C13 C12 38.1(3)
Na1 O7 C14 C15 -14.9(4)
Na1 O8 C15 C14 -66.0(3)
Na1 O8 C16 C17 54.3(3)
Na1 O9 C17 C16 38.0(3)
Na1 O9 C18 C19 -48.2(4)
Na1 O9 C18A C19 40(2)
O5 C10 C11 O6 62.5(3)
O6 C12 C13 O7 -59.6(4)
O7 C14 C15 O8 55.7(4)
O8 C16 C17 O9 -62.6(4)
O9 C18 C19 O5 57.7(4)
O9 C18 C19 C18A -53.4(14)
O9 C18A C19 O5 -34(2)
O9 C18A C19 C18 58.2(16)
C10 O5 C19 C18 90.7(4)
C10 O5 C19 C18A 139.0(15)
C11 O6 C12 C13 177.4(3)
C12 O6 C11 C10 -177.1(3)
C13 O7 C14 C15 -147.4(3)
C14 O7 C13 C12 171.7(3)
C15 O8 C16 C17 167.0(3)
C16 O8 C15 C14 178.5(3)
C17 O9 C18 C19 -179.1(3)
C17 O9 C18A C19 -140.8(11)
C18 O9 C17 C16 167.0(3)
C18 O9 C18A C19 -54.3(15)
C18A O9 C17 C16 -141.2(18)
C18A O9 C18 C19 58.9(18)
C19 O5 C10 C11 -170.7(3)
Pt2 S6 C20 O10 -9.5(3)
Pt2 S6 C20 C21 171.97(19)
Pt2 S7 C22 O11 -6.9(3)
Pt2 S7 C22 C23 173.9(2)
Pt2 S8 C24 O12 -6.4(3)
Pt2 S8 C24 C25 173.8(2)
Pt2 S9 C26 O13 -3.4(3)
Pt2 S9 C26 C27 176.9(2)
Co2 O10 C20 S6 -12.8(4)
Co2 O10 C20 C21 165.71(19)
Co2 O11 C22 S7 -15.7(4)
Co2 O11 C22 C23 163.4(2)
Co2 O12 C24 S8 -13.3(4)
Co2 O12 C24 C25 166.5(2)
Co2 O13 C26 S9 -17.5(4)
Co2 O13 C26 C27 162.2(2)
Na2 O14 C29 C30 -58.2(3)
Na2 O14 C38 C37 46.4(3)
Na2 O15 C30 C29 -27.6(3)
Na2 O15 C31 C32 25.8(3)
Na2 O16 C32 C31 62.2(3)
Na2 O16 C33 C34 -58.4(3)
Na2 O17 C34 C33 -35.9(3)
Na2 O17 C35 C36 49.7(3)
Na2 O18 C36 C35 36.2(3)
Na2 O18 C37 C38 47.1(3)
O14 C29 C30 O15 56.9(4)
O15 C31 C32 O16 -59.7(3)
O16 C33 C34 O17 63.7(3)
O17 C35 C36 O18 -58.0(3)
O18 C37 C38 O14 -62.6(3)
C29 O14 C38 C37 168.6(3)
C30 O15 C31 C32 163.8(3)
C31 O15 C30 C29 -165.5(3)
C32 O16 C33 C34 -173.5(3)
C33 O16 C32 C31 178.9(3)
C34 O17 C35 C36 178.9(3)
C35 O17 C34 C33 -163.1(3)
C36 O18 C37 C38 176.7(3)
C37 O18 C36 C35 -93.1(3)
C38 O14 C29 C30 178.1(3)
